data_7204300
loop_
_publ_author_name
'Zhang, Yan'
'Xue, Jie'
'Gao, Yi'
'Fun, Hoong-Kun'
'Xu, Jian-Hua'

_publ_section_title
;
 Photoinduced [2+2] cycloadditions (the Paterno--B\"uchi reaction) of
 1-acetylisatin with enol ethers---regioselectivity, diastereoselectivity
 and acid catalysed transformations of the spirooxetane products
;
_journal_coden_ASTM JCSPCE
_journal_issue 3
_journal_name_full 'Journal of the Chemical Society, Perkin Transactions 1'
_journal_page_first 345
_journal_page_last 353
_journal_paper_doi 10.1039/b109697d
_journal_year 2002
_chemical_formula_sum 'C17 H15 N O4'
_chemical_formula_weight 297.30
_space_group_IT_number 14
_symmetry_cell_setting monoclinic
_symmetry_space_group_name_Hall '-P 2ybc'
_symmetry_space_group_name_H-M 'P 1 21/c 1'
_atom_sites_solution_hydrogens geom
_atom_sites_solution_primary direct
_atom_sites_solution_secondary difmap
_audit_creation_method SHELXL-97
_cell_angle_alpha 90.00
_cell_angle_beta 101.985(1)
_cell_angle_gamma 90.00
_cell_formula_units_Z 4
_cell_length_a 15.9269(6)
_cell_length_b 10.8140(2)
_cell_length_c 8.8675(3)
_cell_measurement_reflns_used 3122
_cell_measurement_temperature 293(2)
_cell_measurement_theta_max 28.36
_cell_measurement_theta_min 1.31
_cell_volume 1493.99(8)
_computing_cell_refinement 'SAINT (Siemens, 1996)'
_computing_data_collection 'SMART (Siemens, 1996)'
_computing_data_reduction SAINT
_computing_molecular_graphics SHELXTL
_computing_publication_material
;
SHELXTL, PARST (Nardelli, 1995) and PLATON (Spek, 1990)
;
_computing_structure_refinement SHELXTL
_computing_structure_solution 'SHELXTL (Sheldrick, 1997)'
_diffrn_ambient_temperature 293(2)
_diffrn_detector_area_resol_mean 8.33
_diffrn_measured_fraction_theta_full 0.980
_diffrn_measured_fraction_theta_max 0.980
_diffrn_measurement_device_type
;
Siemens SMART CCD area detector diffractometer
;
_diffrn_measurement_method '\w scans'
_diffrn_radiation_monochromator graphite
_diffrn_radiation_source 'fine-focus sealed tube'
_diffrn_radiation_type MoK\a
_diffrn_radiation_wavelength 0.71073
_diffrn_reflns_av_R_equivalents 0.1227
_diffrn_reflns_av_sigmaI/netI 0.1555
_diffrn_reflns_limit_h_max 20
_diffrn_reflns_limit_h_min -17
_diffrn_reflns_limit_k_max 14
_diffrn_reflns_limit_k_min -9
_diffrn_reflns_limit_l_max 11
_diffrn_reflns_limit_l_min -11
_diffrn_reflns_number 10295
_diffrn_reflns_theta_full 28.28
_diffrn_reflns_theta_max 28.28
_diffrn_reflns_theta_min 1.31
_diffrn_standards_decay_% 0
_exptl_absorpt_coefficient_mu 0.095
_exptl_absorpt_correction_type none
_exptl_crystal_colour colourless
_exptl_crystal_density_diffrn 1.322
_exptl_crystal_density_method 'not measured'
_exptl_crystal_description plate
_exptl_crystal_F_000 624
_exptl_crystal_size_max 0.50
_exptl_crystal_size_mid 0.46
_exptl_crystal_size_min 0.08
_refine_diff_density_max 0.319
_refine_diff_density_min -0.363
_refine_diff_density_rms 0.086
_refine_ls_extinction_coef 0.045(4)
_refine_ls_extinction_expression Fc^*^==kFc[1+0.001xFc^2^\l^3^/sin(2\q)]^-1/4^
_refine_ls_extinction_method SHELXL
_refine_ls_goodness_of_fit_ref 0.803
_refine_ls_hydrogen_treatment mixed
_refine_ls_matrix_type full
_refine_ls_number_parameters 200
_refine_ls_number_reflns 3646
_refine_ls_number_restraints 0
_refine_ls_restrained_S_all 0.803
_refine_ls_R_factor_all 0.1693
_refine_ls_R_factor_gt 0.0662
_refine_ls_shift/su_max 0.000
_refine_ls_shift/su_mean 0.000
_refine_ls_structure_factor_coef Fsqd
_refine_ls_weighting_details 'calc w==1/[\s^2^(Fo^2^)+(0.0666P)^2^+0.0000P] where P==(Fo^2^+2Fc^2^)/3'
_refine_ls_weighting_scheme calc
_refine_ls_wR_factor_gt 0.1404
_refine_ls_wR_factor_ref 0.1716
_reflns_number_gt 1378
_reflns_number_total 3646
_reflns_threshold_expression 'I > 2\s(I)'
_cod_data_source_file b109697d.txt
_cod_data_source_block compound23
_cod_original_sg_symbol_H-M P21/c
_cod_database_code 7204300

loop_
_symmetry_equiv_pos_as_xyz
'x, y, z'
'-x, y+1/2, -z+1/2'
'-x, -y, -z'
'x, -y-1/2, z-1/2'

loop_
_atom_site_label
_atom_site_type_symbol
_atom_site_fract_x
_atom_site_fract_y
_atom_site_fract_z
_atom_site_U_iso_or_equiv
_atom_site_adp_type
_atom_site_occupancy
_atom_site_symmetry_multiplicity
_atom_site_calc_flag
_atom_site_refinement_flags
_atom_site_disorder_assembly
_atom_site_disorder_group
O1 O 0.42403(12) 0.37707(16) 0.46866(19) 0.0582(6) Uani 1 1 d . . .
O2 O 0.35482(13) 0.24823(16) 0.1759(2) 0.0637(6) Uani 1 1 d . . .
H2B H 0.4045 0.2407 0.1651 0.096 Uiso 1 1 calc R . .
O3 O 0.11720(13) 0.40965(19) 0.0777(2) 0.0778(7) Uani 1 1 d . . .
O4 O 0.14241(13) 0.22167(18) 0.2057(2) 0.0703(6) Uani 1 1 d . . .
N1 N 0.44754(14) 0.51760(19) 0.2888(2) 0.0497(6) Uani 1 1 d . . .
H1A H 0.4881 0.5588 0.3463 0.060 Uiso 1 1 calc R . .
C1 C 0.34851(16) 0.4614(2) 0.0744(3) 0.0430(7) Uani 1 1 d . . .
C2 C 0.30750(19) 0.4685(2) -0.0782(3) 0.0572(8) Uani 1 1 d . . .
H2A H 0.2630 0.4146 -0.1187 0.069 Uiso 1 1 calc R . .
C3 C 0.3343(2) 0.5586(3) -0.1709(3) 0.0684(9) Uani 1 1 d . . .
H3A H 0.3080 0.5638 -0.2747 0.082 Uiso 1 1 calc R . .
C4 C 0.3989(2) 0.6397(3) -0.1105(4) 0.0664(9) Uani 1 1 d . . .
H4A H 0.4146 0.7002 -0.1738 0.080 Uiso 1 1 calc R . .
C5 C 0.44119(19) 0.6333(2) 0.0424(3) 0.0580(8) Uani 1 1 d . . .
H5A H 0.4857 0.6872 0.0829 0.070 Uiso 1 1 calc R . .
C6 C 0.41455(17) 0.5442(2) 0.1310(3) 0.0449(7) Uani 1 1 d . . .
C7 C 0.40828(16) 0.4215(2) 0.3375(3) 0.0456(7) Uani 1 1 d . . .
C8 C 0.33796(17) 0.3746(2) 0.2021(3) 0.0443(7) Uani 1 1 d . . .
C9 C 0.25067(17) 0.3762(2) 0.2523(3) 0.0473(7) Uani 1 1 d . . .
H9A H 0.2571 0.3305 0.3494 0.057 Uiso 1 1 calc R . .
C10 C 0.21437(17) 0.5005(2) 0.2744(3) 0.0487(7) Uani 1 1 d . . .
C11 C 0.2417(2) 0.5954(3) 0.3760(3) 0.0669(9) Uani 1 1 d . . .
H11A H 0.2937 0.5898 0.4464 0.080 Uiso 1 1 calc R . .
C12 C 0.1904(3) 0.6995(3) 0.3718(4) 0.0844(11) Uani 1 1 d . . .
H12A H 0.2082 0.7640 0.4404 0.101 Uiso 1 1 calc R . .
C13 C 0.1134(3) 0.7086(3) 0.2673(5) 0.0952(12) Uani 1 1 d . . .
H13A H 0.0801 0.7794 0.2653 0.114 Uiso 1 1 calc R . .
C14 C 0.0857(2) 0.6140(3) 0.1661(5) 0.0885(12) Uani 1 1 d . . .
H14A H 0.0337 0.6191 0.0956 0.106 Uiso 1 1 calc R . .
C15 C 0.1370(2) 0.5117(3) 0.1722(3) 0.0622(8) Uani 1 1 d . . .
C16 C 0.17840(18) 0.3152(3) 0.1335(3) 0.0578(8) Uani 1 1 d . . .
H16A H 0.2016 0.2812 0.0482 0.069 Uiso 1 1 calc R . .
C17 C 0.0903(2) 0.1370(3) 0.1013(5) 0.0951(12) Uani 1 1 d . . .
H17A H 0.0676 0.0749 0.1591 0.143 Uiso 1 1 calc R . .
H17B H 0.1247 0.0983 0.0377 0.143 Uiso 1 1 calc R . .
H17C H 0.0439 0.1812 0.0375 0.143 Uiso 1 1 calc R . .

loop_
_atom_site_aniso_label
_atom_site_aniso_U_11
_atom_site_aniso_U_22
_atom_site_aniso_U_33
_atom_site_aniso_U_23
_atom_site_aniso_U_13
_atom_site_aniso_U_12
O1 0.0581(13) 0.0744(13) 0.0389(11) 0.0097(9) 0.0022(9) -0.0035(9)
O2 0.0802(16) 0.0479(12) 0.0681(13) 0.0019(9) 0.0272(11) 0.0049(10)
O3 0.0643(15) 0.0740(15) 0.0802(15) 0.0005(12) -0.0197(12) 0.0016(11)
O4 0.0641(15) 0.0680(14) 0.0790(15) 0.0041(11) 0.0149(12) -0.0175(11)
N1 0.0458(15) 0.0588(15) 0.0419(13) -0.0011(10) 0.0029(10) -0.0053(11)
C1 0.0454(17) 0.0488(16) 0.0351(14) -0.0020(12) 0.0093(12) 0.0026(12)
C2 0.067(2) 0.0583(18) 0.0447(16) -0.0009(14) 0.0087(15) -0.0053(15)
C3 0.096(3) 0.074(2) 0.0348(16) 0.0065(15) 0.0127(16) 0.0015(18)
C4 0.088(3) 0.0586(19) 0.059(2) 0.0081(15) 0.0293(18) -0.0034(17)
C5 0.066(2) 0.0562(18) 0.0554(19) -0.0014(14) 0.0206(15) -0.0072(14)
C6 0.0476(18) 0.0531(17) 0.0355(15) -0.0004(12) 0.0118(13) 0.0038(13)
C7 0.0404(17) 0.0524(17) 0.0437(16) 0.0001(14) 0.0079(13) 0.0030(13)
C8 0.0491(17) 0.0423(16) 0.0405(15) 0.0004(11) 0.0070(12) -0.0011(12)
C9 0.0446(17) 0.0599(18) 0.0360(14) 0.0035(12) 0.0050(12) -0.0044(13)
C10 0.0433(17) 0.0595(19) 0.0450(16) 0.0004(14) 0.0133(13) -0.0004(13)
C11 0.061(2) 0.080(2) 0.063(2) -0.0161(17) 0.0215(16) 0.0003(18)
C12 0.081(3) 0.079(3) 0.103(3) -0.026(2) 0.043(2) -0.006(2)
C13 0.078(3) 0.073(3) 0.139(4) 0.004(2) 0.033(3) 0.016(2)
C14 0.066(3) 0.077(3) 0.114(3) 0.012(2) 0.000(2) 0.011(2)
C15 0.057(2) 0.059(2) 0.068(2) 0.0062(16) 0.0081(17) -0.0003(16)
C16 0.053(2) 0.0611(19) 0.0574(18) 0.0026(15) 0.0066(15) -0.0024(15)
C17 0.077(3) 0.080(2) 0.126(3) -0.017(2) 0.016(2) -0.0317(19)

loop_
_atom_type_symbol
_atom_type_description
_atom_type_scat_dispersion_real
_atom_type_scat_dispersion_imag
_atom_type_scat_source
C C 0.0033 0.0016 'International Tables Vol C Tables 4.2.6.8 and 6.1.1.4'
H H 0.0000 0.0000 'International Tables Vol C Tables 4.2.6.8 and 6.1.1.4'
N N 0.0061 0.0033 'International Tables Vol C Tables 4.2.6.8 and 6.1.1.4'
O O 0.0106 0.0060 'International Tables Vol C Tables 4.2.6.8 and 6.1.1.4'

loop_
_geom_angle_atom_site_label_1
_geom_angle_atom_site_label_2
_geom_angle_atom_site_label_3
_geom_angle
_geom_angle_site_symmetry_1
_geom_angle_site_symmetry_3
_geom_angle_publ_flag
C8 O2 H2B 109.5 . . ?
C15 O3 C16 107.9(2) . . ?
C16 O4 C17 114.1(2) . . ?
C7 N1 C6 112.1(2) . . ?
C7 N1 H1A 124.0 . . ?
C6 N1 H1A 124.0 . . ?
C2 C1 C6 119.1(2) . . ?
C2 C1 C8 132.0(2) . . ?
C6 C1 C8 108.9(2) . . ?
C1 C2 C3 118.5(3) . . ?
C1 C2 H2A 120.8 . . ?
C3 C2 H2A 120.8 . . ?
C4 C3 C2 120.8(3) . . ?
C4 C3 H3A 119.6 . . ?
C2 C3 H3A 119.6 . . ?
C3 C4 C5 121.5(3) . . ?
C3 C4 H4A 119.3 . . ?
C5 C4 H4A 119.3 . . ?
C6 C5 C4 116.9(3) . . ?
C6 C5 H5A 121.5 . . ?
C4 C5 H5A 121.5 . . ?
C5 C6 C1 123.2(2) . . ?
C5 C6 N1 128.0(2) . . ?
C1 C6 N1 108.8(2) . . ?
O1 C7 N1 126.3(2) . . ?
O1 C7 C8 125.2(2) . . ?
N1 C7 C8 108.5(2) . . ?
O2 C8 C1 115.0(2) . . ?
O2 C8 C9 105.65(19) . . ?
C1 C8 C9 117.2(2) . . ?
O2 C8 C7 108.1(2) . . ?
C1 C8 C7 101.7(2) . . ?
C9 C8 C7 108.8(2) . . ?
C10 C9 C16 102.8(2) . . ?
C10 C9 C8 116.4(2) . . ?
C16 C9 C8 112.8(2) . . ?
C10 C9 H9A 108.2 . . ?
C16 C9 H9A 108.2 . . ?
C8 C9 H9A 108.2 . . ?
C15 C10 C11 118.9(3) . . ?
C15 C10 C9 108.2(2) . . ?
C11 C10 C9 132.8(3) . . ?
C10 C11 C12 119.0(3) . . ?
C10 C11 H11A 120.5 . . ?
C12 C11 H11A 120.5 . . ?
C13 C12 C11 120.8(3) . . ?
C13 C12 H12A 119.6 . . ?
C11 C12 H12A 119.6 . . ?
C14 C13 C12 120.5(3) . . ?
C14 C13 H13A 119.7 . . ?
C12 C13 H13A 119.7 . . ?
C15 C14 C13 117.9(3) . . ?
C15 C14 H14A 121.1 . . ?
C13 C14 H14A 121.1 . . ?
C14 C15 C10 122.9(3) . . ?
C14 C15 O3 124.2(3) . . ?
C10 C15 O3 112.9(2) . . ?
O4 C16 O3 111.4(2) . . ?
O4 C16 C9 108.7(2) . . ?
O3 C16 C9 106.9(2) . . ?
O4 C16 H16A 109.9 . . ?
O3 C16 H16A 109.9 . . ?
C9 C16 H16A 109.9 . . ?
O4 C17 H17A 109.5 . . ?
O4 C17 H17B 109.5 . . ?
H17A C17 H17B 109.5 . . ?
O4 C17 H17C 109.5 . . ?
H17A C17 H17C 109.5 . . ?
H17B C17 H17C 109.5 . . ?

loop_
_geom_bond_atom_site_label_1
_geom_bond_atom_site_label_2
_geom_bond_distance
_geom_bond_site_symmetry_2
_geom_bond_publ_flag
O1 C7 1.235(3) . ?
O2 C8 1.421(3) . ?
O2 H2B 0.8200 . ?
O3 C15 1.382(3) . ?
O3 C16 1.427(3) . ?
O4 C16 1.383(3) . ?
O4 C17 1.436(3) . ?
N1 C7 1.330(3) . ?
N1 C6 1.419(3) . ?
N1 H1A 0.8600 . ?
C1 C2 1.377(3) . ?
C1 C6 1.393(3) . ?
C1 C8 1.507(3) . ?
C2 C3 1.397(4) . ?
C2 H2A 0.9300 . ?
C3 C4 1.373(4) . ?
C3 H3A 0.9300 . ?
C4 C5 1.385(4) . ?
C4 H4A 0.9300 . ?
C5 C6 1.365(3) . ?
C5 H5A 0.9300 . ?
C7 C8 1.547(3) . ?
C8 C9 1.545(4) . ?
C9 C10 1.492(3) . ?
C9 C16 1.538(3) . ?
C9 H9A 0.9800 . ?
C10 C15 1.375(4) . ?
C10 C11 1.375(4) . ?
C11 C12 1.386(4) . ?
C11 H11A 0.9300 . ?
C12 C13 1.379(5) . ?
C12 H12A 0.9300 . ?
C13 C14 1.372(5) . ?
C13 H13A 0.9300 . ?
C14 C15 1.369(4) . ?
C14 H14A 0.9300 . ?
C16 H16A 0.9800 . ?
C17 H17A 0.9600 . ?
C17 H17B 0.9600 . ?
C17 H17C 0.9600 . ?

loop_
_geom_torsion_atom_site_label_1
_geom_torsion_atom_site_label_2
_geom_torsion_atom_site_label_3
_geom_torsion_atom_site_label_4
_geom_torsion
_geom_torsion_site_symmetry_1
_geom_torsion_site_symmetry_2
_geom_torsion_site_symmetry_3
_geom_torsion_site_symmetry_4
_geom_torsion_publ_flag
C6 C1 C2 C3 0.3(4) . . . . ?
C8 C1 C2 C3 -177.7(3) . . . . ?
C1 C2 C3 C4 -1.2(4) . . . . ?
C2 C3 C4 C5 1.6(5) . . . . ?
C3 C4 C5 C6 -1.2(5) . . . . ?
C4 C5 C6 C1 0.3(4) . . . . ?
C4 C5 C6 N1 179.2(3) . . . . ?
C2 C1 C6 C5 0.1(4) . . . . ?
C8 C1 C6 C5 178.5(2) . . . . ?
C2 C1 C6 N1 -179.0(2) . . . . ?
C8 C1 C6 N1 -0.5(3) . . . . ?
C7 N1 C6 C5 -177.8(3) . . . . ?
C7 N1 C6 C1 1.2(3) . . . . ?
C6 N1 C7 O1 179.4(2) . . . . ?
C6 N1 C7 C8 -1.3(3) . . . . ?
C2 C1 C8 O2 61.5(4) . . . . ?
C6 C1 C8 O2 -116.8(2) . . . . ?
C2 C1 C8 C9 -63.5(4) . . . . ?
C6 C1 C8 C9 118.2(2) . . . . ?
C2 C1 C8 C7 178.0(3) . . . . ?
C6 C1 C8 C7 -0.2(3) . . . . ?
O1 C7 C8 O2 -58.4(3) . . . . ?
N1 C7 C8 O2 122.4(2) . . . . ?
O1 C7 C8 C1 -179.8(2) . . . . ?
N1 C7 C8 C1 0.9(3) . . . . ?
O1 C7 C8 C9 55.9(3) . . . . ?
N1 C7 C8 C9 -123.4(2) . . . . ?
O2 C8 C9 C10 -175.0(2) . . . . ?
C1 C8 C9 C10 -45.5(3) . . . . ?
C7 C8 C9 C10 69.1(3) . . . . ?
O2 C8 C9 C16 -56.6(3) . . . . ?
C1 C8 C9 C16 73.0(3) . . . . ?
C7 C8 C9 C16 -172.4(2) . . . . ?
C16 C9 C10 C15 -5.1(3) . . . . ?
C8 C9 C10 C15 118.7(3) . . . . ?
C16 C9 C10 C11 172.0(3) . . . . ?
C8 C9 C10 C11 -64.2(4) . . . . ?
C15 C10 C11 C12 -0.2(4) . . . . ?
C9 C10 C11 C12 -177.0(3) . . . . ?
C10 C11 C12 C13 -0.3(5) . . . . ?
C11 C12 C13 C14 0.6(6) . . . . ?
C12 C13 C14 C15 -0.4(6) . . . . ?
C13 C14 C15 C10 -0.1(5) . . . . ?
C13 C14 C15 O3 179.9(3) . . . . ?
C11 C10 C15 C14 0.4(5) . . . . ?
C9 C10 C15 C14 178.0(3) . . . . ?
C11 C10 C15 O3 -179.6(2) . . . . ?
C9 C10 C15 O3 -2.1(3) . . . . ?
C16 O3 C15 C14 -171.0(3) . . . . ?
C16 O3 C15 C10 9.0(3) . . . . ?
C17 O4 C16 O3 77.9(3) . . . . ?
C17 O4 C16 C9 -164.5(2) . . . . ?
C15 O3 C16 O4 106.8(3) . . . . ?
C15 O3 C16 C9 -11.8(3) . . . . ?
C10 C9 C16 O4 -110.1(2) . . . . ?
C8 C9 C16 O4 123.7(2) . . . . ?
C10 C9 C16 O3 10.2(3) . . . . ?
C8 C9 C16 O3 -115.9(2) . . . . ?

loop_
_cod_changelog_entry_id
_cod_changelog_entry_author
_cod_changelog_entry_date
_cod_changelog_entry_text
1 'Vaitkus, Antanas' 2022-04-22T18:30:00+03:00 'Updated bibliographic information.'

loop_
_cod_related_entry_id
_cod_related_entry_database
_cod_related_entry_code
1 ChemSpider 9067080
